data_7039273
loop_
_publ_author_name
'Liu, Wei'
'Ji, Ying'
'Wang, Ying'
'Sun, Qiushi'
'Zhao, Xudong'
'Liu, Xiaoyang'
'Jia, Xiaopeng'

_publ_section_title
;
 Synthesis, crystal structure, and luminescence properties of a new
 europium silicate.
;
_journal_issue 23
_journal_name_full 'Dalton transactions (Cambridge, England : 2003)'
_journal_page_first 9631
_journal_page_last 9635
_journal_paper_doi 10.1039/c6dt01174h
_journal_volume 45
_journal_year 2016
_chemical_formula_sum 'Eu2 H4 Na2 O18 Si6'
_chemical_formula_weight 810.47
_chemical_name_systematic
; 
 ? 
;
_space_group_IT_number 2
_symmetry_cell_setting triclinic
_symmetry_space_group_name_Hall '-P 1'
_symmetry_space_group_name_H-M 'P -1'
_atom_sites_solution_hydrogens geom
_atom_sites_solution_primary direct
_atom_sites_solution_secondary difmap
_audit_creation_method SHELXL-97
_audit_update_record
;
2016-03-24 deposited with the CCDC.
2016-05-12 downloaded from the CCDC.
;
_cell_angle_alpha 102.381(5)
_cell_angle_beta 95.387(6)
_cell_angle_gamma 90.552(6)
_cell_formula_units_Z 1
_cell_length_a 7.056(3)
_cell_length_b 7.075(3)
_cell_length_c 8.029(3)
_cell_measurement_reflns_used 1978
_cell_measurement_temperature 293(2)
_cell_measurement_theta_max 62.049
_cell_measurement_theta_min 5.881
_cell_volume 389.6(3)
_computing_structure_refinement 'SHELXL-97 (Sheldrick, 1997)'
_computing_structure_solution 'SHELXS-97 (Sheldrick, 1990)'
_diffrn_ambient_temperature 293(2)
_diffrn_measured_fraction_theta_full 0.985
_diffrn_measured_fraction_theta_max 0.985
_diffrn_measurement_device_type CCD
_diffrn_radiation_monochromator graphite
_diffrn_radiation_source 'fine-focus sealed tube'
_diffrn_radiation_type MoK\a
_diffrn_radiation_wavelength 0.71073
_diffrn_reflns_av_R_equivalents 0.0110
_diffrn_reflns_av_sigmaI/netI 0.0209
_diffrn_reflns_limit_h_max 8
_diffrn_reflns_limit_h_min -3
_diffrn_reflns_limit_k_max 8
_diffrn_reflns_limit_k_min -8
_diffrn_reflns_limit_l_max 9
_diffrn_reflns_limit_l_min -9
_diffrn_reflns_number 2165
_diffrn_reflns_theta_full 25.99
_diffrn_reflns_theta_max 25.99
_diffrn_reflns_theta_min 2.61
_exptl_absorpt_coefficient_mu 8.594
_exptl_absorpt_correction_T_max 0.461
_exptl_absorpt_correction_T_min 0.404
_exptl_absorpt_correction_type multi-scan
_exptl_crystal_colour colourless
_exptl_crystal_density_diffrn 3.455
_exptl_crystal_density_method 'not measured'
_exptl_crystal_description sheet
_exptl_crystal_F_000 380
_exptl_crystal_size_max 0.11
_exptl_crystal_size_mid 0.11
_exptl_crystal_size_min 0.09
_refine_diff_density_max 0.947
_refine_diff_density_min -1.018
_refine_diff_density_rms 0.215
_refine_ls_extinction_method none
_refine_ls_goodness_of_fit_ref 1.158
_refine_ls_hydrogen_treatment mixed
_refine_ls_matrix_type full
_refine_ls_number_parameters 136
_refine_ls_number_reflns 1514
_refine_ls_number_restraints 2
_refine_ls_restrained_S_all 1.259
_refine_ls_R_factor_all 0.0508
_refine_ls_R_factor_gt 0.0504
_refine_ls_shift/su_max 0.000
_refine_ls_shift/su_mean 0.000
_refine_ls_structure_factor_coef Fsqd
_refine_ls_weighting_details 'calc w=1/[\s^2^(Fo^2^)+(0.0000P)^2^+14.5318P] where P=(Fo^2^+2Fc^2^)/3'
_refine_ls_weighting_scheme calc
_refine_ls_wR_factor_gt 0.1175
_refine_ls_wR_factor_ref 0.1177
_reflns_number_gt 1495
_reflns_number_total 1514
_reflns_threshold_expression >2sigma(I)
_cod_data_source_file c6dt01174h2.cif
_cod_data_source_block 92-15rs
_cod_depositor_comments
;
The following automatic conversions were performed:

'_symmetry_cell_setting' value 'Triclinic' changed to 'triclinic'
according to
/usr/data/users/saulius/crontab/automatic-downloads/rss-feeds/RSC/lib/dictionaries/cif_core.dic
dictionary named 'cif_core.dic' version 2.4.2 from 2011-04-26.

Automatic conversion script
Id: cif_fix_values 4268 2015-11-12 08:31:59Z antanas 

 Adding full bibliography for 7039273.cif.
;
_cod_original_sg_symbol_H-M P-1
_cod_original_formula_sum ' Eu2 H4 Na2 O18 Si6'
_cod_database_code 7039273

loop_
_symmetry_equiv_pos_as_xyz
'x, y, z'
'-x, -y, -z'

loop_
_atom_site_label
_atom_site_type_symbol
_atom_site_fract_x
_atom_site_fract_y
_atom_site_fract_z
_atom_site_U_iso_or_equiv
_atom_site_adp_type
_atom_site_occupancy
_atom_site_symmetry_multiplicity
_atom_site_calc_flag
_atom_site_refinement_flags
Eu1 Eu 0.35026(12) 0.40327(12) 0.14498(11) 0.0094(2) Uani 0.60 1 d P
Si1 Si 0.8416(4) 0.4016(4) 0.2197(3) 0.0090(5) Uani 1 1 d .
Si2 Si 0.8414(4) -0.0400(4) 0.2176(4) 0.0114(6) Uani 1 1 d .
Si3 Si 0.6510(4) 0.7330(4) 0.4469(3) 0.0094(5) Uani 1 1 d .
O1 O 0.6755(11) 0.3883(12) 0.0667(10) 0.0217(17) Uani 1 1 d .
O2 O 1.0419(10) 0.4841(11) 0.1808(10) 0.0174(16) Uani 1 1 d D
H2 H 1.1908 0.4144 0.1983 0.026 Uiso 1 1 d RD
O3 O 0.7807(10) 0.5385(11) 0.3980(9) 0.0145(15) Uani 1 1 d .
O4 O 0.8807(11) 0.1920(10) 0.2693(10) 0.0159(15) Uani 1 1 d .
O5 O 1.0459(11) -0.1394(12) 0.1844(11) 0.0221(17) Uani 1 1 d .
O6 O 0.6845(11) -0.1060(11) 0.0621(10) 0.0178(16) Uani 1 1 d .
O7 O 0.7785(11) 0.9072(11) 0.3959(9) 0.0172(16) Uani 1 1 d D
H7 H 0.7020 0.9464 0.3248 0.026 Uiso 1 1 d RD
O8 O 0.6378(11) 0.7805(11) 0.6485(9) 0.0176(16) Uani 1 1 d .
O9 O 0.4508(10) 0.6996(11) 0.3318(9) 0.0148(15) Uani 1 1 d .
Na1 Na 0.1604(7) 0.7360(8) 0.4401(6) 0.0262(11) Uani 1 1 d .
Eu2 Eu 0.64020(19) 1.0792(2) 0.84642(17) 0.0162(3) Uani 0.40 1 d P

loop_
_atom_site_aniso_label
_atom_site_aniso_U_11
_atom_site_aniso_U_22
_atom_site_aniso_U_33
_atom_site_aniso_U_23
_atom_site_aniso_U_13
_atom_site_aniso_U_12
Eu1 0.0096(4) 0.0090(4) 0.0094(4) 0.0013(3) 0.0008(3) 0.0000(3)
Si1 0.0081(12) 0.0107(13) 0.0090(13) 0.0040(10) 0.0010(10) 0.0009(10)
Si2 0.0123(13) 0.0100(13) 0.0130(14) 0.0045(10) 0.0011(10) -0.0003(10)
Si3 0.0110(13) 0.0093(12) 0.0086(13) 0.0033(10) 0.0007(10) 0.0002(10)
O1 0.020(4) 0.031(5) 0.010(4) -0.001(3) -0.004(3) -0.001(3)
O2 0.014(4) 0.019(4) 0.022(4) 0.009(3) 0.005(3) 0.001(3)
O3 0.013(4) 0.017(4) 0.013(4) 0.003(3) 0.002(3) 0.004(3)
O4 0.019(4) 0.011(4) 0.018(4) 0.005(3) -0.004(3) 0.001(3)
O5 0.011(4) 0.024(4) 0.032(5) 0.004(3) 0.007(3) 0.004(3)
O6 0.018(4) 0.021(4) 0.016(4) 0.008(3) -0.001(3) -0.001(3)
O7 0.022(4) 0.016(4) 0.014(4) 0.006(3) 0.002(3) -0.005(3)
O8 0.029(4) 0.018(4) 0.007(4) 0.004(3) 0.008(3) 0.003(3)
O9 0.006(3) 0.025(4) 0.012(4) 0.001(3) 0.000(3) 0.002(3)
Na1 0.025(2) 0.040(3) 0.015(2) 0.008(2) 0.0072(18) 0.001(2)
Eu2 0.0171(7) 0.0162(7) 0.0153(7) 0.0043(5) 0.0007(5) -0.0030(5)

loop_
_atom_type_symbol
_atom_type_description
_atom_type_scat_dispersion_real
_atom_type_scat_dispersion_imag
_atom_type_scat_source
Eu Eu -0.1578 3.6682 'International Tables Vol C Tables 4.2.6.8 and 6.1.1.4'
H H 0.0000 0.0000 'International Tables Vol C Tables 4.2.6.8 and 6.1.1.4'
Na Na 0.0362 0.0249 'International Tables Vol C Tables 4.2.6.8 and 6.1.1.4'
O O 0.0106 0.0060 'International Tables Vol C Tables 4.2.6.8 and 6.1.1.4'
Si Si 0.0817 0.0704 'International Tables Vol C Tables 4.2.6.8 and 6.1.1.4'

loop_
_geom_angle_atom_site_label_1
_geom_angle_atom_site_label_2
_geom_angle_atom_site_label_3
_geom_angle
_geom_angle_site_symmetry_1
_geom_angle_site_symmetry_3
O2 Eu1 O8 92.9(3) 1_455 2_666
O2 Eu1 O9 88.9(3) 1_455 .
O8 Eu1 O9 96.5(3) 2_666 .
O2 Eu1 O6 102.6(3) 1_455 2_655
O8 Eu1 O6 87.0(3) 2_666 2_655
O9 Eu1 O6 167.8(3) . 2_655
O2 Eu1 O1 164.6(3) 1_455 .
O8 Eu1 O1 102.0(3) 2_666 .
O9 Eu1 O1 85.5(3) . .
O6 Eu1 O1 82.3(3) 2_655 .
O2 Eu1 O1 84.3(3) 1_455 2_665
O8 Eu1 O1 176.7(3) 2_666 2_665
O9 Eu1 O1 81.8(3) . 2_665
O6 Eu1 O1 95.3(3) 2_655 2_665
O1 Eu1 O1 80.7(3) . 2_665
O2 Eu1 Na1 48.3(2) 1_455 .
O8 Eu1 Na1 84.4(2) 2_666 .
O9 Eu1 Na1 43.24(19) . .
O6 Eu1 Na1 149.0(2) 2_655 .
O1 Eu1 Na1 128.6(2) . .
O1 Eu1 Na1 92.4(2) 2_665 .
O2 Eu1 Eu2 104.31(19) 1_455 2_666
O8 Eu1 Eu2 43.18(18) 2_666 2_666
O9 Eu1 Eu2 137.09(18) . 2_666
O6 Eu1 Eu2 44.03(18) 2_655 2_666
O1 Eu1 Eu2 89.5(2) . 2_666
O1 Eu1 Eu2 139.21(19) 2_665 2_666
Na1 Eu1 Eu2 123.34(9) . 2_666
O2 Eu1 Si1 160.2(2) 1_455 .
O8 Eu1 Si1 83.0(2) 2_666 .
O9 Eu1 Si1 72.41(17) . .
O6 Eu1 Si1 96.50(19) 2_655 .
O1 Eu1 Si1 24.42(18) . .
O1 Eu1 Si1 99.05(19) 2_665 .
Na1 Eu1 Si1 111.88(10) . .
Eu2 Eu1 Si1 85.94(5) 2_666 .
O2 Eu1 Si3 108.5(2) 1_455 .
O8 Eu1 Si3 85.2(2) 2_666 .
O9 Eu1 Si3 22.23(17) . .
O6 Eu1 Si3 148.14(19) 2_655 .
O1 Eu1 Si3 69.29(19) . .
O1 Eu1 Si3 94.14(19) 2_665 .
Na1 Eu1 Si3 60.46(10) . .
Eu2 Eu1 Si3 119.19(6) 2_666 .
Si1 Eu1 Si3 51.91(7) . .
O2 Eu1 Si2 86.2(2) 1_455 2_655
O8 Eu1 Si2 98.8(2) 2_666 2_655
O9 Eu1 Si2 164.06(19) . 2_655
O6 Eu1 Si2 19.85(18) 2_655 2_655
O1 Eu1 Si2 95.34(19) . 2_655
O1 Eu1 Si2 82.65(19) 2_665 2_655
Na1 Eu1 Si2 134.50(10) . 2_655
Eu2 Eu1 Si2 58.84(5) 2_666 2_655
Si1 Eu1 Si2 113.58(7) . 2_655
Si3 Eu1 Si2 164.62(7) . 2_655
O2 Eu1 Si3 85.02(19) 1_455 2_666
O8 Eu1 Si3 18.42(19) 2_666 2_666
O9 Eu1 Si3 79.76(19) . 2_666
O6 Eu1 Si3 104.92(18) 2_655 2_666
O1 Eu1 Si3 108.01(19) . 2_666
O1 Eu1 Si3 158.81(19) 2_665 2_666
Na1 Eu1 Si3 66.89(10) . 2_666
Eu2 Eu1 Si3 61.49(5) 2_666 2_666
Si1 Eu1 Si3 85.20(6) . 2_666
Si3 Eu1 Si3 72.05(7) . 2_666
Si2 Eu1 Si3 114.83(7) 2_655 2_666
O1 Si1 O2 113.9(4) . .
O1 Si1 O4 112.3(4) . .
O2 Si1 O4 107.2(4) . .
O1 Si1 O3 111.0(4) . .
O2 Si1 O3 108.0(4) . .
O4 Si1 O3 103.8(4) . .
O1 Si1 Na1 129.6(3) . 2_666
O2 Si1 Na1 116.3(3) . 2_666
O4 Si1 Na1 47.6(3) . 2_666
O3 Si1 Na1 56.4(3) . 2_666
O1 Si1 Na1 136.7(3) . 1_655
O2 Si1 Na1 45.9(3) . 1_655
O4 Si1 Na1 110.7(3) . 1_655
O3 Si1 Na1 62.6(3) . 1_655
Na1 Si1 Na1 84.83(15) 2_666 1_655
O1 Si1 Eu1 38.9(3) . .
O2 Si1 Eu1 146.4(3) . .
O4 Si1 Eu1 103.4(3) . .
O3 Si1 Eu1 77.5(3) . .
Na1 Si1 Eu1 94.71(11) 2_666 .
Na1 Si1 Eu1 132.11(12) 1_655 .
O1 Si1 Eu2 39.1(3) . 1_544
O2 Si1 Eu2 108.4(3) . 1_544
O4 Si1 Eu2 78.4(3) . 1_544
O3 Si1 Eu2 140.9(3) . 1_544
Na1 Si1 Eu2 116.67(13) 2_666 1_544
Na1 Si1 Eu2 153.89(12) 1_655 1_544
Eu1 Si1 Eu2 64.35(5) . 1_544
O1 Si1 Eu1 33.3(3) . 2_665
O2 Si1 Eu1 84.1(3) . 2_665
O4 Si1 Eu1 139.4(3) . 2_665
O3 Si1 Eu1 109.5(3) . 2_665
Na1 Si1 Eu1 157.26(13) 2_666 2_665
Na1 Si1 Eu1 105.00(11) 1_655 2_665
Eu1 Si1 Eu1 63.37(5) . 2_665
Eu2 Si1 Eu1 61.07(6) 1_544 2_665
O6 Si2 O4 113.5(4) . .
O6 Si2 O5 113.2(4) . .
O4 Si2 O5 107.2(4) . .
O6 Si2 O7 112.3(4) . 1_545
O4 Si2 O7 103.5(4) . 1_545
O5 Si2 O7 106.5(4) . 1_545
O6 Si2 Na1 131.8(3) . 2_666
O4 Si2 Na1 47.0(3) . 2_666
O5 Si2 Na1 114.9(3) . 2_666
O7 Si2 Na1 56.7(3) 1_545 2_666
O6 Si2 Na1 135.6(3) . 1_645
O4 Si2 Na1 110.3(3) . 1_645
O5 Si2 Na1 44.4(3) . 1_645
O7 Si2 Na1 62.6(3) 1_545 1_645
Na1 Si2 Na1 84.74(15) 2_666 1_645
O6 Si2 Eu2 42.5(3) . 2_666
O4 Si2 Eu2 102.7(3) . 2_666
O5 Si2 Eu2 148.2(3) . 2_666
O7 Si2 Eu2 76.1(3) 1_545 2_666
Na1 Si2 Eu2 93.37(12) 2_666 2_666
Na1 Si2 Eu2 131.60(12) 1_645 2_666
O6 Si2 Eu2 36.8(3) . 1_544
O4 Si2 Eu2 80.9(3) . 1_544
O5 Si2 Eu2 109.8(3) . 1_544
O7 Si2 Eu2 140.2(3) 1_545 1_544
Na1 Si2 Eu2 118.33(13) 2_666 1_544
Na1 Si2 Eu2 153.30(12) 1_645 1_544
Eu2 Si2 Eu2 64.46(6) 2_666 1_544
O6 Si2 Eu1 30.8(3) . 2_655
O4 Si2 Eu1 139.1(3) . 2_655
O5 Si2 Eu1 85.7(3) . 2_655
O7 Si2 Eu1 109.7(3) 1_545 2_655
Na1 Si2 Eu1 157.15(13) 2_666 2_655
Na1 Si2 Eu1 105.86(12) 1_645 2_655
Eu2 Si2 Eu1 64.35(6) 2_666 2_655
Eu2 Si2 Eu1 58.25(6) 1_544 2_655
O8 Si3 O9 115.2(4) . .
O8 Si3 O3 108.2(4) . .
O9 Si3 O3 109.5(4) . .
O8 Si3 O7 109.3(4) . .
O9 Si3 O7 110.2(4) . .
O3 Si3 O7 103.9(4) . .
O8 Si3 Na1 81.9(3) . .
O9 Si3 Na1 33.3(3) . .
O3 Si3 Na1 125.9(3) . .
O7 Si3 Na1 123.1(3) . .
O8 Si3 Eu2 125.0(3) . 2_676
O9 Si3 Eu2 37.0(3) . 2_676
O3 Si3 Eu2 124.8(3) . 2_676
O7 Si3 Eu2 73.6(3) . 2_676
Na1 Si3 Eu2 56.80(9) . 2_676
O8 Si3 Eu1 125.1(3) . .
O9 Si3 Eu1 33.9(3) . .
O3 Si3 Eu1 75.8(3) . .
O7 Si3 Eu1 123.1(3) . .
Na1 Si3 Eu1 57.44(9) . .
Eu2 Si3 Eu1 63.01(6) 2_676 .
O8 Si3 Eu2 29.7(3) . .
O9 Si3 Eu2 113.9(3) . .
O3 Si3 Eu2 130.1(3) . .
O7 Si3 Eu2 83.2(3) . .
Na1 Si3 Eu2 84.11(10) . .
Eu2 Si3 Eu2 104.71(8) 2_676 .
Eu1 Si3 Eu2 140.64(9) . .
O8 Si3 Eu1 27.3(3) . 2_666
O9 Si3 Eu1 114.5(3) . 2_666
O3 Si3 Eu1 83.8(3) . 2_666
O7 Si3 Eu1 128.8(3) . 2_666
Na1 Si3 Eu1 86.15(10) . 2_666
Eu2 Si3 Eu1 141.48(9) 2_676 2_666
Eu1 Si3 Eu1 107.95(7) . 2_666
Eu2 Si3 Eu1 56.80(5) . 2_666
Si1 O1 Eu1 116.7(4) . .
Si1 O1 Eu1 125.9(4) . 2_665
Eu1 O1 Eu1 99.3(3) . 2_665
Si1 O1 Eu2 117.0(4) . 1_544
Eu1 O1 Eu2 98.1(3) . 1_544
Eu1 O1 Eu2 94.5(3) 2_665 1_544
Si1 O2 Eu1 142.9(4) . 1_655
Si1 O2 Na1 106.6(4) . 1_655
Eu1 O2 Na1 88.7(3) 1_655 1_655
Si1 O3 Si3 135.3(5) . .
Si1 O3 Na1 91.5(3) . 2_666
Si3 O3 Na1 129.1(4) . 2_666
Si1 O3 Na1 87.9(3) . 1_655
Si3 O3 Na1 98.3(3) . 1_655
Na1 O3 Na1 102.9(3) 2_666 1_655
Si2 O4 Si1 147.1(5) . .
Si2 O4 Na1 102.5(4) . 2_666
Si1 O4 Na1 101.2(4) . 2_666
Si2 O5 Eu2 144.4(5) . 2_766
Si2 O5 Na1 108.2(4) . 1_645
Eu2 O5 Na1 87.2(3) 2_766 1_645
Si2 O6 Eu1 129.3(4) . 2_655
Si2 O6 Eu2 119.8(4) . 1_544
Eu1 O6 Eu2 92.1(3) 2_655 1_544
Si2 O6 Eu2 112.0(4) . 2_666
Eu1 O6 Eu2 100.2(3) 2_655 2_666
Eu2 O6 Eu2 97.5(3) 1_544 2_666
Si2 O7 Si3 136.3(5) 1_565 .
Si2 O7 Na1 91.2(3) 1_565 2_676
Si3 O7 Na1 129.0(4) . 2_676
Si2 O7 Na1 87.9(3) 1_565 1_655
Si3 O7 Na1 97.4(4) . 1_655
Na1 O7 Na1 102.6(3) 2_676 1_655
Si3 O8 Eu1 134.3(4) . 2_666
Si3 O8 Eu2 130.7(4) . .
Eu1 O8 Eu2 94.6(3) 2_666 .
Si3 O9 Na1 124.1(4) . .
Si3 O9 Eu1 123.8(4) . .
Na1 O9 Eu1 92.0(3) . .
Si3 O9 Eu2 119.3(4) . 2_676
Na1 O9 Eu2 89.3(3) . 2_676
Eu1 O9 Eu2 100.3(3) . 2_676
O9 Na1 O4 124.4(3) . 2_666
O9 Na1 O5 87.3(3) . 1_465
O4 Na1 O5 136.8(3) 2_666 1_465
O9 Na1 O2 85.3(3) . 1_455
O4 Na1 O2 137.3(3) 2_666 1_455
O5 Na1 O2 64.5(3) 1_465 1_455
O9 Na1 O3 92.4(3) . 2_666
O4 Na1 O3 63.3(3) 2_666 2_666
O5 Na1 O3 152.6(3) 1_465 2_666
O2 Na1 O3 88.1(3) 1_455 2_666
O9 Na1 O7 96.1(3) . 2_676
O4 Na1 O7 62.7(3) 2_666 2_676
O5 Na1 O7 87.9(3) 1_465 2_676
O2 Na1 O7 152.4(3) 1_455 2_676
O3 Na1 O7 119.3(3) 2_666 2_676
O9 Na1 O3 140.4(3) . 1_455
O4 Na1 O3 85.0(3) 2_666 1_455
O5 Na1 O3 85.7(3) 1_465 1_455
O2 Na1 O3 56.7(2) 1_455 1_455
O3 Na1 O3 77.1(3) 2_666 1_455
O7 Na1 O3 122.5(3) 2_676 1_455
O9 Na1 O7 143.4(3) . 1_455
O4 Na1 O7 85.0(3) 2_666 1_455
O5 Na1 O7 56.7(2) 1_465 1_455
O2 Na1 O7 85.0(3) 1_455 1_455
O3 Na1 O7 122.5(3) 2_666 1_455
O7 Na1 O7 77.4(3) 2_676 1_455
O3 Na1 O7 52.1(2) 1_455 1_455
O9 Na1 Si1 112.3(3) . 2_666
O4 Na1 Si1 31.27(19) 2_666 2_666
O5 Na1 Si1 160.3(3) 1_465 2_666
O2 Na1 Si1 113.8(3) 1_455 2_666
O3 Na1 Si1 32.10(17) 2_666 2_666
O7 Na1 Si1 91.3(2) 2_676 2_666
O3 Na1 Si1 78.14(19) 1_455 2_666
O7 Na1 Si1 104.0(2) 1_455 2_666
O9 Na1 Si2 114.8(3) . 2_666
O4 Na1 Si2 30.6(2) 2_666 2_666
O5 Na1 Si2 113.7(3) 1_465 2_666
O2 Na1 Si2 159.9(3) 1_455 2_666
O3 Na1 Si2 91.3(2) 2_666 2_666
O7 Na1 Si2 32.14(18) 2_676 2_666
O3 Na1 Si2 103.6(2) 1_455 2_666
O7 Na1 Si2 78.40(19) 1_455 2_666
Si1 Na1 Si2 60.46(11) 2_666 2_666
O9 Na1 Eu2 46.6(2) . 2_676
O4 Na1 Eu2 140.2(3) 2_666 2_676
O5 Na1 Eu2 44.18(19) 1_465 2_676
O2 Na1 Eu2 82.2(2) 1_455 2_676
O3 Na1 Eu2 138.3(2) 2_666 2_676
O7 Na1 Eu2 79.0(2) 2_676 2_676
O3 Na1 Eu2 127.1(2) 1_455 2_676
O7 Na1 Eu2 97.1(2) 1_455 2_676
Si1 Na1 Eu2 154.30(18) 2_666 2_676
Si2 Na1 Eu2 110.80(17) 2_666 2_676
O9 Na1 Si1 111.4(3) . 1_455
O4 Na1 Si1 111.6(3) 2_666 1_455
O5 Na1 Si1 75.3(2) 1_465 1_455
O2 Na1 Si1 27.47(18) 1_455 1_455
O3 Na1 Si1 79.3(2) 2_666 1_455
O7 Na1 Si1 146.6(3) 2_676 1_455
O3 Na1 Si1 29.47(15) 1_455 1_455
O7 Na1 Si1 69.17(18) 1_455 1_455
Si1 Na1 Si1 95.17(15) 2_666 1_455
Si2 Na1 Si1 133.11(17) 2_666 1_455
Eu2 Na1 Si1 106.11(14) 2_676 1_455
O5 Eu2 O8 91.4(3) 2_766 .
O5 Eu2 O6 98.9(3) 2_766 1_566
O8 Eu2 O6 85.9(3) . 1_566
O5 Eu2 O9 89.3(3) 2_766 2_676
O8 Eu2 O9 102.8(3) . 2_676
O6 Eu2 O9 168.0(3) 1_566 2_676
O5 Eu2 O6 163.4(3) 2_766 2_666
O8 Eu2 O6 105.1(3) . 2_666
O6 Eu2 O6 82.5(3) 1_566 2_666
O9 Eu2 O6 87.1(2) 2_676 2_666
O5 Eu2 O1 84.1(3) 2_766 1_566
O8 Eu2 O1 174.3(3) . 1_566
O6 Eu2 O1 91.3(3) 1_566 1_566
O9 Eu2 O1 80.8(3) 2_676 1_566
O6 Eu2 O1 79.3(3) 2_666 1_566
O5 Eu2 Na1 48.6(2) 2_766 2_676
O8 Eu2 Na1 86.3(2) . 2_676
O6 Eu2 Na1 146.3(2) 1_566 2_676
O9 Eu2 Na1 44.19(19) 2_676 2_676
O6 Eu2 Na1 131.1(2) 2_666 2_676
O1 Eu2 Na1 93.4(2) 1_566 2_676
O5 Eu2 Si2 162.8(2) 2_766 2_666
O8 Eu2 Si2 86.0(2) . 2_666
O6 Eu2 Si2 97.9(2) 1_566 2_666
O9 Eu2 Si2 74.75(18) 2_676 2_666
O6 Eu2 Si2 25.55(18) 2_666 2_666
O1 Eu2 Si2 99.3(2) 1_566 2_666
Na1 Eu2 Si2 114.20(11) 2_676 2_666
O5 Eu2 Eu1 100.6(2) 2_766 2_666
O8 Eu2 Eu1 42.22(18) . 2_666
O6 Eu2 Eu1 43.89(19) 1_566 2_666
O9 Eu2 Eu1 143.17(18) 2_676 2_666
O6 Eu2 Eu1 91.90(18) 2_666 2_666
O1 Eu2 Eu1 135.18(19) 1_566 2_666
Na1 Eu2 Eu1 123.17(10) 2_676 2_666
Si2 Eu2 Eu1 88.89(6) 2_666 2_666
O5 Eu2 Si2 81.6(2) 2_766 1_566
O8 Eu2 Si2 101.85(19) . 1_566
O6 Eu2 Si2 23.33(19) 1_566 1_566
O9 Eu2 Si2 153.89(19) 2_676 1_566
O6 Eu2 Si2 94.64(18) 2_666 1_566
O1 Eu2 Si2 74.01(19) 1_566 1_566
Na1 Eu2 Si2 129.99(11) 2_676 1_566
Si2 Eu2 Si2 115.54(6) 2_666 1_566
Eu1 Eu2 Si2 62.91(5) 2_666 1_566
O5 Eu2 Si3 109.8(2) 2_766 2_676
O8 Eu2 Si3 89.98(19) . 2_676
O6 Eu2 Si3 151.1(2) 1_566 2_676
O9 Eu2 Si3 23.74(17) 2_676 2_676
O6 Eu2 Si3 71.02(18) 2_666 2_676
O1 Eu2 Si3 94.89(19) 1_566 2_676
Na1 Eu2 Si3 61.46(10) 2_676 2_676
Si2 Eu2 Si3 53.32(7) 2_666 2_676
Eu1 Eu2 Si3 123.82(6) 2_666 2_676
Si2 Eu2 Si3 163.56(8) 1_566 2_676
O5 Eu2 Si1 71.4(2) 2_766 1_566
O8 Eu2 Si1 150.6(2) . 1_566
O6 Eu2 Si1 73.9(2) 1_566 1_566
O9 Eu2 Si1 100.76(19) 2_676 1_566
O6 Eu2 Si1 93.35(19) 2_666 1_566
O1 Eu2 Si1 23.92(19) 1_566 1_566
Na1 Eu2 Si1 98.76(11) 2_676 1_566
Si2 Eu2 Si1 117.27(8) 2_666 1_566
Eu1 Eu2 Si1 116.05(6) 2_666 1_566
Si2 Eu2 Si1 53.14(7) 1_566 1_566
Si3 Eu2 Si1 117.98(8) 2_676 1_566

loop_
_geom_bond_atom_site_label_1
_geom_bond_atom_site_label_2
_geom_bond_distance
_geom_bond_site_symmetry_2
Eu1 O2 2.283(7) 1_455
Eu1 O8 2.312(7) 2_666
Eu1 O9 2.360(7) .
Eu1 O6 2.379(8) 2_655
Eu1 O1 2.433(8) .
Eu1 O1 2.474(8) 2_665
Eu1 Na1 3.349(5) .
Eu1 Eu2 3.430(2) 2_666
Eu1 Si1 3.463(3) .
Eu1 Si3 3.512(3) .
Eu1 Si2 3.591(3) 2_655
Eu1 Si3 3.610(3) 2_666
Si1 O1 1.603(8) .
Si1 O2 1.607(8) .
Si1 O4 1.635(7) .
Si1 O3 1.643(8) .
Si1 Na1 3.091(5) 2_666
Si1 Na1 3.338(6) 1_655
Si1 Eu2 3.523(3) 1_544
Si1 Eu1 3.652(3) 2_665
Si2 O6 1.576(8) .
Si2 O4 1.619(8) .
Si2 O5 1.630(8) .
Si2 O7 1.653(8) 1_545
Si2 Na1 3.107(6) 2_666
Si2 Na1 3.361(6) 1_645
Si2 Eu2 3.389(3) 2_666
Si2 Eu2 3.452(3) 1_544
Si2 Eu1 3.591(3) 2_655
Si3 O8 1.593(7) .
Si3 O9 1.600(7) .
Si3 O3 1.658(8) .
Si3 O7 1.661(8) .
Si3 Na1 3.457(6) .
Si3 Eu2 3.466(3) 2_676
Si3 Eu2 3.602(3) .
Si3 Eu1 3.610(3) 2_666
O1 Eu1 2.474(8) 2_665
O1 Eu2 2.494(8) 1_544
O2 Eu1 2.283(7) 1_655
O2 Na1 2.503(9) 1_655
O3 Na1 2.575(9) 2_666
O3 Na1 2.966(9) 1_655
O4 Na1 2.325(9) 2_666
O5 Eu2 2.297(8) 2_766
O5 Na1 2.475(10) 1_645
O6 Eu1 2.379(8) 2_655
O6 Eu2 2.386(7) 1_544
O6 Eu2 2.468(8) 2_666
O7 Si2 1.653(8) 1_565
O7 Na1 2.596(9) 2_676
O7 Na1 2.987(9) 1_655
O8 Eu1 2.312(7) 2_666
O8 Eu2 2.355(8) .
O9 Na1 2.295(8) .
O9 Eu2 2.391(8) 2_676
Na1 O4 2.325(9) 2_666
Na1 O5 2.475(10) 1_465
Na1 O2 2.503(9) 1_455
Na1 O3 2.575(9) 2_666
Na1 O7 2.596(9) 2_676
Na1 O3 2.966(9) 1_455
Na1 O7 2.987(9) 1_455
Na1 Si1 3.091(5) 2_666
Na1 Si2 3.107(6) 2_666
Na1 Eu2 3.293(5) 2_676
Na1 Si1 3.338(6) 1_455
Eu2 O5 2.297(8) 2_766
Eu2 O6 2.386(8) 1_566
Eu2 O9 2.391(8) 2_676
Eu2 O6 2.468(8) 2_666
Eu2 O1 2.494(8) 1_566
Eu2 Na1 3.293(5) 2_676
Eu2 Si2 3.389(3) 2_666
Eu2 Eu1 3.430(2) 2_666
Eu2 Si2 3.452(3) 1_566
Eu2 Si3 3.466(3) 2_676
Eu2 Si1 3.523(3) 1_566

loop_
_geom_torsion_atom_site_label_1
_geom_torsion_atom_site_label_2
_geom_torsion_atom_site_label_3
_geom_torsion_atom_site_label_4
_geom_torsion
_geom_torsion_site_symmetry_1
_geom_torsion_site_symmetry_4
O2 Eu1 Si1 O1 -140.0(7) 1_455 .
O8 Eu1 Si1 O1 141.0(5) 2_666 .
O9 Eu1 Si1 O1 -119.9(5) . .
O6 Eu1 Si1 O1 54.8(5) 2_655 .
O1 Eu1 Si1 O1 -41.6(6) 2_665 .
Na1 Eu1 Si1 O1 -137.9(5) . .
Eu2 Eu1 Si1 O1 97.7(5) 2_666 .
Si3 Eu1 Si1 O1 -129.7(5) . .
Si2 Eu1 Si1 O1 44.3(5) 2_655 .
Si3 Eu1 Si1 O1 159.3(5) 2_666 .
O2 Eu1 Si1 O2 -94.4(8) 1_455 .
O8 Eu1 Si1 O2 -173.4(6) 2_666 .
O9 Eu1 Si1 O2 -74.2(6) . .
O6 Eu1 Si1 O2 100.5(6) 2_655 .
O1 Eu1 Si1 O2 45.7(7) . .
O1 Eu1 Si1 O2 4.1(6) 2_665 .
Na1 Eu1 Si1 O2 -92.3(6) . .
Eu2 Eu1 Si1 O2 143.3(6) 2_666 .
Si3 Eu1 Si1 O2 -84.1(6) . .
Si2 Eu1 Si1 O2 90.0(6) 2_655 .
Si3 Eu1 Si1 O2 -155.0(6) 2_666 .
O2 Eu1 Si1 O4 110.8(6) 1_455 .
O8 Eu1 Si1 O4 31.8(3) 2_666 .
O9 Eu1 Si1 O4 131.0(4) . .
O6 Eu1 Si1 O4 -54.3(3) 2_655 .
O1 Eu1 Si1 O4 -109.1(6) . .
O1 Eu1 Si1 O4 -150.7(3) 2_665 .
Na1 Eu1 Si1 O4 113.0(3) . .
Eu2 Eu1 Si1 O4 -11.5(3) 2_666 .
Si3 Eu1 Si1 O4 121.1(3) . .
Si2 Eu1 Si1 O4 -64.8(3) 2_655 .
Si3 Eu1 Si1 O4 50.2(3) 2_666 .
O2 Eu1 Si1 O3 9.4(6) 1_455 .
O8 Eu1 Si1 O3 -69.6(3) 2_666 .
O9 Eu1 Si1 O3 29.5(3) . .
O6 Eu1 Si1 O3 -155.7(3) 2_655 .
O1 Eu1 Si1 O3 149.4(6) . .
O1 Eu1 Si1 O3 107.9(3) 2_665 .
Na1 Eu1 Si1 O3 11.5(3) . .
Eu2 Eu1 Si1 O3 -112.9(3) 2_666 .
Si3 Eu1 Si1 O3 19.7(3) . .
Si2 Eu1 Si1 O3 -166.2(3) 2_655 .
Si3 Eu1 Si1 O3 -51.2(3) 2_666 .
O2 Eu1 Si1 Na1 63.4(6) 1_455 2_666
O8 Eu1 Si1 Na1 -15.6(2) 2_666 2_666
O9 Eu1 Si1 Na1 83.6(2) . 2_666
O6 Eu1 Si1 Na1 -101.7(2) 2_655 2_666
O1 Eu1 Si1 Na1 -156.5(5) . 2_666
O1 Eu1 Si1 Na1 161.9(2) 2_665 2_666
Na1 Eu1 Si1 Na1 65.53(18) . 2_666
Eu2 Eu1 Si1 Na1 -58.89(11) 2_666 2_666
Si3 Eu1 Si1 Na1 73.71(13) . 2_666
Si2 Eu1 Si1 Na1 -112.24(12) 2_655 2_666
Si3 Eu1 Si1 Na1 2.80(12) 2_666 2_666
O2 Eu1 Si1 Na1 -23.9(6) 1_455 1_655
O8 Eu1 Si1 Na1 -102.9(2) 2_666 1_655
O9 Eu1 Si1 Na1 -3.7(2) . 1_655
O6 Eu1 Si1 Na1 171.0(2) 2_655 1_655
O1 Eu1 Si1 Na1 116.2(5) . 1_655
O1 Eu1 Si1 Na1 74.6(2) 2_665 1_655
Na1 Eu1 Si1 Na1 -21.75(13) . 1_655
Eu2 Eu1 Si1 Na1 -146.18(15) 2_666 1_655
Si3 Eu1 Si1 Na1 -13.58(14) . 1_655
Si2 Eu1 Si1 Na1 160.48(14) 2_655 1_655
Si3 Eu1 Si1 Na1 -84.49(16) 2_666 1_655
O2 Eu1 Si1 Eu2 -179.2(6) 1_455 1_544
O8 Eu1 Si1 Eu2 101.80(19) 2_666 1_544
O9 Eu1 Si1 Eu2 -159.0(2) . 1_544
O6 Eu1 Si1 Eu2 15.69(18) 2_655 1_544
O1 Eu1 Si1 Eu2 -39.2(5) . 1_544
O1 Eu1 Si1 Eu2 -80.73(19) 2_665 1_544
Na1 Eu1 Si1 Eu2 -177.08(10) . 1_544
Eu2 Eu1 Si1 Eu2 58.50(5) 2_666 1_544
Si3 Eu1 Si1 Eu2 -168.90(9) . 1_544
Si2 Eu1 Si1 Eu2 5.15(7) 2_655 1_544
Si3 Eu1 Si1 Eu2 120.19(6) 2_666 1_544
O2 Eu1 Si1 Eu1 -110.3(6) 1_455 2_665
O8 Eu1 Si1 Eu1 170.73(19) 2_666 2_665
O9 Eu1 Si1 Eu1 -90.1(2) . 2_665
O6 Eu1 Si1 Eu1 84.62(18) 2_655 2_665
O1 Eu1 Si1 Eu1 29.8(5) . 2_665
O1 Eu1 Si1 Eu1 -11.80(19) 2_665 2_665
Na1 Eu1 Si1 Eu1 -108.15(10) . 2_665
Eu2 Eu1 Si1 Eu1 127.43(5) 2_666 2_665
Si3 Eu1 Si1 Eu1 -99.97(8) . 2_665
Si2 Eu1 Si1 Eu1 74.08(7) 2_655 2_665
Si3 Eu1 Si1 Eu1 -170.88(6) 2_666 2_665
O2 Eu1 Si3 O8 54.3(4) 1_455 .
O8 Eu1 Si3 O8 -37.1(5) 2_666 .
O9 Eu1 Si3 O8 83.5(6) . .
O6 Eu1 Si3 O8 -113.4(5) 2_655 .
O1 Eu1 Si3 O8 -141.9(4) . .
O1 Eu1 Si3 O8 139.7(4) 2_665 .
Na1 Eu1 Si3 O8 49.2(4) . .
Eu2 Eu1 Si3 O8 -64.8(4) 2_666 .
Si1 Eu1 Si3 O8 -122.1(4) . .
Si2 Eu1 Si3 O8 -143.0(4) 2_655 .
Si3 Eu1 Si3 O8 -23.9(4) 2_666 .
O2 Eu1 Si3 O9 -29.2(5) 1_455 .
O8 Eu1 Si3 O9 -120.6(5) 2_666 .
O6 Eu1 Si3 O9 163.1(6) 2_655 .
O1 Eu1 Si3 O9 134.6(5) . .
O1 Eu1 Si3 O9 56.2(5) 2_665 .
Na1 Eu1 Si3 O9 -34.3(5) . .
Eu2 Eu1 Si3 O9 -148.3(5) 2_666 .
Si1 Eu1 Si3 O9 154.5(5) . .
Si2 Eu1 Si3 O9 133.5(5) 2_655 .
Si3 Eu1 Si3 O9 -107.4(5) 2_666 .
O2 Eu1 Si3 O3 156.7(3) 1_455 .
O8 Eu1 Si3 O3 65.3(3) 2_666 .
O9 Eu1 Si3 O3 -174.1(6) . .
O6 Eu1 Si3 O3 -11.0(5) 2_655 .
O1 Eu1 Si3 O3 -39.5(3) . .
O1 Eu1 Si3 O3 -117.9(3) 2_665 .
Na1 Eu1 Si3 O3 151.6(3) . .
Eu2 Eu1 Si3 O3 37.6(3) 2_666 .
Si1 Eu1 Si3 O3 -19.7(3) . .
Si2 Eu1 Si3 O3 -40.6(4) 2_655 .
Si3 Eu1 Si3 O3 78.5(3) 2_666 .
O2 Eu1 Si3 O7 -105.9(4) 1_455 .
O8 Eu1 Si3 O7 162.7(4) 2_666 .
O9 Eu1 Si3 O7 -76.7(6) . .
O6 Eu1 Si3 O7 86.4(5) 2_655 .
O1 Eu1 Si3 O7 57.9(4) . .
O1 Eu1 Si3 O7 -20.5(4) 2_665 .
Na1 Eu1 Si3 O7 -111.0(4) . .
Eu2 Eu1 Si3 O7 135.0(4) 2_666 .
Si1 Eu1 Si3 O7 77.8(4) . .
Si2 Eu1 Si3 O7 56.8(5) 2_655 .
Si3 Eu1 Si3 O7 175.9(4) 2_666 .
O2 Eu1 Si3 Na1 5.1(2) 1_455 .
O8 Eu1 Si3 Na1 -86.3(2) 2_666 .
O9 Eu1 Si3 Na1 34.3(5) . .
O6 Eu1 Si3 Na1 -162.6(4) 2_655 .
O1 Eu1 Si3 Na1 168.9(2) . .
O1 Eu1 Si3 Na1 90.5(2) 2_665 .
Eu2 Eu1 Si3 Na1 -114.02(11) 2_666 .
Si1 Eu1 Si3 Na1 -171.27(12) . .
Si2 Eu1 Si3 Na1 167.7(3) 2_655 .
Si3 Eu1 Si3 Na1 -73.11(11) 2_666 .
O2 Eu1 Si3 Eu2 -61.1(2) 1_455 2_676
O8 Eu1 Si3 Eu2 -152.5(2) 2_666 2_676
O9 Eu1 Si3 Eu2 -31.9(5) . 2_676
O6 Eu1 Si3 Eu2 131.2(3) 2_655 2_676
O1 Eu1 Si3 Eu2 102.7(2) . 2_676
O1 Eu1 Si3 Eu2 24.29(19) 2_665 2_676
Na1 Eu1 Si3 Eu2 -66.18(11) . 2_676
Eu2 Eu1 Si3 Eu2 179.80(6) 2_666 2_676
Si1 Eu1 Si3 Eu2 122.55(8) . 2_676
Si2 Eu1 Si3 Eu2 101.6(2) 2_655 2_676
Si3 Eu1 Si3 Eu2 -139.29(9) 2_666 2_676
O2 Eu1 Si3 Eu2 19.0(2) 1_455 .
O8 Eu1 Si3 Eu2 -72.4(2) 2_666 .
O9 Eu1 Si3 Eu2 48.2(5) . .
O6 Eu1 Si3 Eu2 -148.7(3) 2_655 .
O1 Eu1 Si3 Eu2 -177.2(3) . .
O1 Eu1 Si3 Eu2 104.4(2) 2_665 .
Na1 Eu1 Si3 Eu2 13.94(14) . .
Eu2 Eu1 Si3 Eu2 -100.08(13) 2_666 .
Si1 Eu1 Si3 Eu2 -157.33(16) . .
Si2 Eu1 Si3 Eu2 -178.31(19) 2_655 .
Si3 Eu1 Si3 Eu2 -59.16(11) 2_666 .
O2 Eu1 Si3 Eu1 78.2(2) 1_455 2_666
O8 Eu1 Si3 Eu1 -13.2(2) 2_666 2_666
O9 Eu1 Si3 Eu1 107.4(5) . 2_666
O6 Eu1 Si3 Eu1 -89.5(4) 2_655 2_666
O1 Eu1 Si3 Eu1 -118.0(2) . 2_666
O1 Eu1 Si3 Eu1 163.6(2) 2_665 2_666
Na1 Eu1 Si3 Eu1 73.11(11) . 2_666
Eu2 Eu1 Si3 Eu1 -40.92(9) 2_666 2_666
Si1 Eu1 Si3 Eu1 -98.17(9) . 2_666
Si2 Eu1 Si3 Eu1 -119.1(2) 2_655 2_666
Si3 Eu1 Si3 Eu1 0.0 2_666 2_666
O2 Si1 O1 Eu1 -154.3(4) . .
O4 Si1 O1 Eu1 83.6(5) . .
O3 Si1 O1 Eu1 -32.1(6) . .
Na1 Si1 O1 Eu1 31.0(6) 2_666 .
Na1 Si1 O1 Eu1 -104.0(5) 1_655 .
Eu2 Si1 O1 Eu1 115.6(6) 1_544 .
Eu1 Si1 O1 Eu1 -126.0(7) 2_665 .
O2 Si1 O1 Eu1 -28.3(7) . 2_665
O4 Si1 O1 Eu1 -150.4(5) . 2_665
O3 Si1 O1 Eu1 93.9(5) . 2_665
Na1 Si1 O1 Eu1 157.0(3) 2_666 2_665
Na1 Si1 O1 Eu1 22.0(8) 1_655 2_665
Eu1 Si1 O1 Eu1 126.0(7) . 2_665
Eu2 Si1 O1 Eu1 -118.4(7) 1_544 2_665
O2 Si1 O1 Eu2 90.1(5) . 1_544
O4 Si1 O1 Eu2 -32.0(6) . 1_544
O3 Si1 O1 Eu2 -147.7(4) . 1_544
Na1 Si1 O1 Eu2 -84.6(5) 2_666 1_544
Na1 Si1 O1 Eu2 140.4(3) 1_655 1_544
Eu1 Si1 O1 Eu2 -115.6(6) . 1_544
Eu1 Si1 O1 Eu2 118.4(7) 2_665 1_544
O2 Eu1 O1 Si1 125.0(9) 1_455 .
O8 Eu1 O1 Si1 -39.7(5) 2_666 .
O9 Eu1 O1 Si1 56.0(5) . .
O6 Eu1 O1 Si1 -125.0(5) 2_655 .
O1 Eu1 O1 Si1 138.4(6) 2_665 .
Na1 Eu1 O1 Si1 52.7(6) . .
Eu2 Eu1 O1 Si1 -81.4(5) 2_666 .
Si3 Eu1 O1 Si1 40.3(4) . .
Si2 Eu1 O1 Si1 -140.0(4) 2_655 .
Si3 Eu1 O1 Si1 -21.7(5) 2_666 .
O2 Eu1 O1 Eu1 -13.3(11) 1_455 2_665
O8 Eu1 O1 Eu1 -178.1(3) 2_666 2_665
O9 Eu1 O1 Eu1 -82.4(3) . 2_665
O6 Eu1 O1 Eu1 96.7(3) 2_655 2_665
O1 Eu1 O1 Eu1 0.0 2_665 2_665
Na1 Eu1 O1 Eu1 -85.6(3) . 2_665
Eu2 Eu1 O1 Eu1 140.3(2) 2_666 2_665
Si1 Eu1 O1 Eu1 -138.4(6) . 2_665
Si3 Eu1 O1 Eu1 -98.1(3) . 2_665
Si2 Eu1 O1 Eu1 81.6(2) 2_655 2_665
Si3 Eu1 O1 Eu1 -160.08(17) 2_666 2_665
O2 Eu1 O1 Eu2 -109.2(10) 1_455 1_544
O8 Eu1 O1 Eu2 86.0(3) 2_666 1_544
O9 Eu1 O1 Eu2 -178.3(3) . 1_544
O6 Eu1 O1 Eu2 0.8(3) 2_655 1_544
O1 Eu1 O1 Eu2 -95.9(3) 2_665 1_544
Na1 Eu1 O1 Eu2 178.44(13) . 1_544
Eu2 Eu1 O1 Eu2 44.4(2) 2_666 1_544
Si1 Eu1 O1 Eu2 125.7(6) . 1_544
Si3 Eu1 O1 Eu2 166.0(3) . 1_544
Si2 Eu1 O1 Eu2 -14.3(2) 2_655 1_544
Si3 Eu1 O1 Eu2 104.0(2) 2_666 1_544
O1 Si1 O2 Eu1 -116.5(7) . 1_655
O4 Si1 O2 Eu1 8.3(9) . 1_655
O3 Si1 O2 Eu1 119.6(7) . 1_655
Na1 Si1 O2 Eu1 58.9(8) 2_666 1_655
Na1 Si1 O2 Eu1 110.8(8) 1_655 1_655
Eu1 Si1 O2 Eu1 -145.9(4) . 1_655
Eu2 Si1 O2 Eu1 -74.8(7) 1_544 1_655
Eu1 Si1 O2 Eu1 -131.7(7) 2_665 1_655
O1 Si1 O2 Na1 132.7(4) . 1_655
O4 Si1 O2 Na1 -102.4(4) . 1_655
O3 Si1 O2 Na1 8.9(5) . 1_655
Na1 Si1 O2 Na1 -51.9(4) 2_666 1_655
Eu1 Si1 O2 Na1 103.3(5) . 1_655
Eu2 Si1 O2 Na1 174.4(2) 1_544 1_655
Eu1 Si1 O2 Na1 117.5(3) 2_665 1_655
O1 Si1 O3 Si3 -33.1(8) . .
O2 Si1 O3 Si3 92.5(7) . .
O4 Si1 O3 Si3 -154.0(6) . .
Na1 Si1 O3 Si3 -157.5(8) 2_666 .
Na1 Si1 O3 Si3 99.6(7) 1_655 .
Eu1 Si1 O3 Si3 -53.1(6) . .
Eu2 Si1 O3 Si3 -65.4(9) 1_544 .
Eu1 Si1 O3 Si3 2.4(7) 2_665 .
O1 Si1 O3 Na1 124.4(4) . 2_666
O2 Si1 O3 Na1 -110.0(4) . 2_666
O4 Si1 O3 Na1 3.5(4) . 2_666
Na1 Si1 O3 Na1 -102.9(3) 1_655 2_666
Eu1 Si1 O3 Na1 104.4(2) . 2_666
Eu2 Si1 O3 Na1 92.1(4) 1_544 2_666
Eu1 Si1 O3 Na1 159.93(16) 2_665 2_666
O1 Si1 O3 Na1 -132.7(4) . 1_655
O2 Si1 O3 Na1 -7.2(4) . 1_655
O4 Si1 O3 Na1 106.4(3) . 1_655
Na1 Si1 O3 Na1 102.9(3) 2_666 1_655
Eu1 Si1 O3 Na1 -152.7(2) . 1_655
Eu2 Si1 O3 Na1 -165.1(3) 1_544 1_655
Eu1 Si1 O3 Na1 -97.21(19) 2_665 1_655
O8 Si3 O3 Si1 175.3(6) . .
O9 Si3 O3 Si1 49.1(8) . .
O7 Si3 O3 Si1 -68.7(7) . .
Na1 Si3 O3 Si1 82.2(7) . .
Eu2 Si3 O3 Si1 10.8(8) 2_676 .
Eu1 Si3 O3 Si1 52.5(6) . .
Eu2 Si3 O3 Si1 -161.4(4) . .
Eu1 Si3 O3 Si1 162.9(7) 2_666 .
O8 Si3 O3 Na1 24.9(6) . 2_666
O9 Si3 O3 Na1 -101.4(5) . 2_666
O7 Si3 O3 Na1 140.9(5) . 2_666
Na1 Si3 O3 Na1 -68.3(6) . 2_666
Eu2 Si3 O3 Na1 -139.6(3) 2_676 2_666
Eu1 Si3 O3 Na1 -97.9(5) . 2_666
Eu2 Si3 O3 Na1 48.1(6) . 2_666
Eu1 Si3 O3 Na1 12.4(4) 2_666 2_666
O8 Si3 O3 Na1 -89.2(4) . 1_655
O9 Si3 O3 Na1 144.5(3) . 1_655
O7 Si3 O3 Na1 26.7(4) . 1_655
Na1 Si3 O3 Na1 177.6(2) . 1_655
Eu2 Si3 O3 Na1 106.3(3) 2_676 1_655
Eu1 Si3 O3 Na1 147.9(2) . 1_655
Eu2 Si3 O3 Na1 -66.0(4) . 1_655
Eu1 Si3 O3 Na1 -101.7(2) 2_666 1_655
O6 Si2 O4 Si1 -8.8(11) . .
O5 Si2 O4 Si1 116.8(10) . .
O7 Si2 O4 Si1 -130.8(10) 1_545 .
Na1 Si2 O4 Si1 -134.9(11) 2_666 .
Na1 Si2 O4 Si1 163.7(8) 1_645 .
Eu2 Si2 O4 Si1 -52.3(10) 2_666 .
Eu2 Si2 O4 Si1 8.8(9) 1_544 .
Eu1 Si2 O4 Si1 13.0(13) 2_655 .
O6 Si2 O4 Na1 126.1(4) . 2_666
O5 Si2 O4 Na1 -108.3(4) . 2_666
O7 Si2 O4 Na1 4.1(5) 1_545 2_666
Na1 Si2 O4 Na1 -61.3(4) 1_645 2_666
Eu2 Si2 O4 Na1 82.7(3) 2_666 2_666
Eu2 Si2 O4 Na1 143.7(3) 1_544 2_666
Eu1 Si2 O4 Na1 148.0(3) 2_655 2_666
O1 Si1 O4 Si2 11.2(11) . .
O2 Si1 O4 Si2 -114.6(10) . .
O3 Si1 O4 Si2 131.2(9) . .
Na1 Si1 O4 Si2 135.2(11) 2_666 .
Na1 Si1 O4 Si2 -163.2(9) 1_655 .
Eu1 Si1 O4 Si2 51.1(10) . .
Eu2 Si1 O4 Si2 -8.7(9) 1_544 .
Eu1 Si1 O4 Si2 -13.4(13) 2_665 .
O1 Si1 O4 Na1 -124.0(4) . 2_666
O2 Si1 O4 Na1 110.2(4) . 2_666
O3 Si1 O4 Na1 -4.0(4) . 2_666
Na1 Si1 O4 Na1 61.6(4) 1_655 2_666
Eu1 Si1 O4 Na1 -84.1(3) . 2_666
Eu2 Si1 O4 Na1 -143.9(3) 1_544 2_666
Eu1 Si1 O4 Na1 -148.6(3) 2_665 2_666
O6 Si2 O5 Eu2 115.9(8) . 2_766
O4 Si2 O5 Eu2 -9.9(10) . 2_766
O7 Si2 O5 Eu2 -120.2(8) 1_545 2_766
Na1 Si2 O5 Eu2 -59.8(9) 2_666 2_766
Na1 Si2 O5 Eu2 -111.7(10) 1_645 2_766
Eu2 Si2 O5 Eu2 149.5(5) 2_666 2_766
Eu2 Si2 O5 Eu2 76.4(8) 1_544 2_766
Eu1 Si2 O5 Eu2 130.4(8) 2_655 2_766
O6 Si2 O5 Na1 -132.4(4) . 1_645
O4 Si2 O5 Na1 101.8(4) . 1_645
O7 Si2 O5 Na1 -8.5(5) 1_545 1_645
Na1 Si2 O5 Na1 51.9(5) 2_666 1_645
Eu2 Si2 O5 Na1 -98.8(6) 2_666 1_645
Eu2 Si2 O5 Na1 -171.9(2) 1_544 1_645
Eu1 Si2 O5 Na1 -117.9(3) 2_655 1_645
O4 Si2 O6 Eu1 151.6(5) . 2_655
O5 Si2 O6 Eu1 29.2(7) . 2_655
O7 Si2 O6 Eu1 -91.5(6) 1_545 2_655
Na1 Si2 O6 Eu1 -156.0(3) 2_666 2_655
Na1 Si2 O6 Eu1 -18.5(8) 1_645 2_655
Eu2 Si2 O6 Eu1 -125.3(7) 2_666 2_655
Eu2 Si2 O6 Eu1 121.6(7) 1_544 2_655
O4 Si2 O6 Eu2 30.0(6) . 1_544
O5 Si2 O6 Eu2 -92.4(5) . 1_544
O7 Si2 O6 Eu2 146.9(4) 1_545 1_544
Na1 Si2 O6 Eu2 82.4(5) 2_666 1_544
Na1 Si2 O6 Eu2 -140.0(3) 1_645 1_544
Eu2 Si2 O6 Eu2 113.1(6) 2_666 1_544
Eu1 Si2 O6 Eu2 -121.6(7) 2_655 1_544
O4 Si2 O6 Eu2 -83.1(5) . 2_666
O5 Si2 O6 Eu2 154.5(4) . 2_666
O7 Si2 O6 Eu2 33.8(5) 1_545 2_666
Na1 Si2 O6 Eu2 -30.7(6) 2_666 2_666
Na1 Si2 O6 Eu2 106.9(4) 1_645 2_666
Eu2 Si2 O6 Eu2 -113.1(6) 1_544 2_666
Eu1 Si2 O6 Eu2 125.3(7) 2_655 2_666
O8 Si3 O7 Si2 -176.5(7) . 1_565
O9 Si3 O7 Si2 -49.0(8) . 1_565
O3 Si3 O7 Si2 68.3(8) . 1_565
Na1 Si3 O7 Si2 -83.6(8) . 1_565
Eu2 Si3 O7 Si2 -54.4(7) 2_676 1_565
Eu1 Si3 O7 Si2 -13.6(9) . 1_565
Eu2 Si3 O7 Si2 -162.0(7) . 1_565
Eu1 Si3 O7 Si2 161.5(5) 2_666 1_565
O8 Si3 O7 Na1 -24.1(7) . 2_676
O9 Si3 O7 Na1 103.5(5) . 2_676
O3 Si3 O7 Na1 -139.3(5) . 2_676
Na1 Si3 O7 Na1 68.8(6) . 2_676
Eu2 Si3 O7 Na1 98.0(5) 2_676 2_676
Eu1 Si3 O7 Na1 138.9(4) . 2_676
Eu2 Si3 O7 Na1 -9.6(4) . 2_676
Eu1 Si3 O7 Na1 -46.1(7) 2_666 2_676
O8 Si3 O7 Na1 88.7(4) . 1_655
O9 Si3 O7 Na1 -143.7(3) . 1_655
O3 Si3 O7 Na1 -26.5(4) . 1_655
Na1 Si3 O7 Na1 -178.4(2) . 1_655
Eu2 Si3 O7 Na1 -149.2(3) 2_676 1_655
Eu1 Si3 O7 Na1 -108.4(3) . 1_655
Eu2 Si3 O7 Na1 103.2(2) . 1_655
Eu1 Si3 O7 Na1 66.7(4) 2_666 1_655
O9 Si3 O8 Eu1 95.0(7) . 2_666
O3 Si3 O8 Eu1 -27.9(7) . 2_666
O7 Si3 O8 Eu1 -140.4(6) . 2_666
Na1 Si3 O8 Eu1 97.3(6) . 2_666
Eu2 Si3 O8 Eu1 136.5(4) 2_676 2_666
Eu1 Si3 O8 Eu1 57.2(7) . 2_666
Eu2 Si3 O8 Eu1 -170.4(11) . 2_666
O9 Si3 O8 Eu2 -94.6(6) . .
O3 Si3 O8 Eu2 142.5(5) . .
O7 Si3 O8 Eu2 30.1(7) . .
Na1 Si3 O8 Eu2 -92.3(5) . .
Eu2 Si3 O8 Eu2 -53.0(7) 2_676 .
Eu1 Si3 O8 Eu2 -132.4(4) . .
Eu1 Si3 O8 Eu2 170.4(11) 2_666 .
O8 Si3 O9 Na1 4.2(7) . .
O3 Si3 O9 Na1 126.4(5) . .
O7 Si3 O9 Na1 -120.0(5) . .
Eu2 Si3 O9 Na1 -111.2(7) 2_676 .
Eu1 Si3 O9 Na1 120.3(7) . .
Eu2 Si3 O9 Na1 -28.5(6) . .
Eu1 Si3 O9 Na1 34.3(6) 2_666 .
O8 Si3 O9 Eu1 -116.1(5) . .
O3 Si3 O9 Eu1 6.0(6) . .
O7 Si3 O9 Eu1 119.7(5) . .
Na1 Si3 O9 Eu1 -120.3(7) . .
Eu2 Si3 O9 Eu1 128.5(7) 2_676 .
Eu2 Si3 O9 Eu1 -148.9(3) . .
Eu1 Si3 O9 Eu1 -86.0(4) 2_666 .
O8 Si3 O9 Eu2 115.4(5) . 2_676
O3 Si3 O9 Eu2 -122.4(4) . 2_676
O7 Si3 O9 Eu2 -8.8(6) . 2_676
Na1 Si3 O9 Eu2 111.2(7) . 2_676
Eu1 Si3 O9 Eu2 -128.5(7) . 2_676
Eu2 Si3 O9 Eu2 82.7(4) . 2_676
Eu1 Si3 O9 Eu2 145.5(3) 2_666 2_676
O2 Eu1 O9 Si3 152.5(5) 1_455 .
O8 Eu1 O9 Si3 59.7(5) 2_666 .
O6 Eu1 O9 Si3 -46.3(15) 2_655 .
O1 Eu1 O9 Si3 -41.9(5) . .
O1 Eu1 O9 Si3 -123.1(5) 2_665 .
Na1 Eu1 O9 Si3 134.4(6) . .
Eu2 Eu1 O9 Si3 42.4(6) 2_666 .
Si1 Eu1 O9 Si3 -20.8(4) . .
Si2 Eu1 O9 Si3 -135.5(5) 2_655 .
Si3 Eu1 O9 Si3 67.3(4) 2_666 .
O2 Eu1 O9 Na1 18.1(3) 1_455 .
O8 Eu1 O9 Na1 -74.7(3) 2_666 .
O6 Eu1 O9 Na1 179.3(11) 2_655 .
O1 Eu1 O9 Na1 -176.3(3) . .
O1 Eu1 O9 Na1 102.5(3) 2_665 .
Eu2 Eu1 O9 Na1 -92.0(3) 2_666 .
Si1 Eu1 O9 Na1 -155.2(3) . .
Si3 Eu1 O9 Na1 -134.4(6) . .
Si2 Eu1 O9 Na1 90.1(7) 2_655 .
Si3 Eu1 O9 Na1 -67.0(2) 2_666 .
O2 Eu1 O9 Eu2 -71.5(3) 1_455 2_676
O8 Eu1 O9 Eu2 -164.3(3) 2_666 2_676
O6 Eu1 O9 Eu2 89.7(12) 2_655 2_676
O1 Eu1 O9 Eu2 94.1(3) . 2_676
O1 Eu1 O9 Eu2 12.9(3) 2_665 2_676
Na1 Eu1 O9 Eu2 -89.6(3) . 2_676
Eu2 Eu1 O9 Eu2 178.42(8) 2_666 2_676
Si1 Eu1 O9 Eu2 115.2(2) . 2_676
Si3 Eu1 O9 Eu2 136.0(6) . 2_676
Si2 Eu1 O9 Eu2 0.5(8) 2_655 2_676
Si3 Eu1 O9 Eu2 -156.6(2) 2_666 2_676
Si3 O9 Na1 O4 -3.8(7) . 2_666
Eu1 O9 Na1 O4 130.3(4) . 2_666
Eu2 O9 Na1 O4 -129.4(4) 2_676 2_666
Si3 O9 Na1 O5 144.7(5) . 1_465
Eu1 O9 Na1 O5 -81.2(3) . 1_465
Eu2 O9 Na1 O5 19.1(3) 2_676 1_465
Si3 O9 Na1 O2 -150.7(5) . 1_455
Eu1 O9 Na1 O2 -16.5(3) . 1_455
Eu2 O9 Na1 O2 83.8(3) 2_676 1_455
Si3 O9 Na1 O3 -62.8(5) . 2_666
Eu1 O9 Na1 O3 71.4(3) . 2_666
Eu2 O9 Na1 O3 171.7(3) 2_676 2_666
Si3 O9 Na1 O7 57.1(5) . 2_676
Eu1 O9 Na1 O7 -168.8(3) . 2_676
Eu2 O9 Na1 O7 -68.5(3) 2_676 2_676
Si3 O9 Na1 O3 -135.3(5) . 1_455
Eu1 O9 Na1 O3 -1.1(6) . 1_455
Eu2 O9 Na1 O3 99.2(5) 2_676 1_455
Si3 O9 Na1 O7 134.2(5) . 1_455
Eu1 O9 Na1 O7 -91.6(5) . 1_455
Eu2 O9 Na1 O7 8.6(6) 2_676 1_455
Si3 O9 Na1 Si1 -36.8(6) . 2_666
Eu1 O9 Na1 Si1 97.3(2) . 2_666
Eu2 O9 Na1 Si1 -162.4(2) 2_676 2_666
Si3 O9 Na1 Si2 29.8(6) . 2_666
Eu1 O9 Na1 Si2 163.9(2) . 2_666
Eu2 O9 Na1 Si2 -95.8(2) 2_676 2_666
Si3 O9 Na1 Eu2 125.6(6) . 2_676
Eu1 O9 Na1 Eu2 -100.3(3) . 2_676
Si3 O9 Na1 Si1 -142.2(4) . 1_455
Eu1 O9 Na1 Si1 -8.1(3) . 1_455
Eu2 O9 Na1 Si1 92.2(2) 2_676 1_455
Si3 O8 Eu2 O5 -68.9(6) . 2_766
Eu1 O8 Eu2 O5 104.2(3) 2_666 2_766
Si3 O8 Eu2 O6 -167.7(6) . 1_566
Eu1 O8 Eu2 O6 5.4(3) 2_666 1_566
Si3 O8 Eu2 O9 20.7(6) . 2_676
Eu1 O8 Eu2 O9 -166.1(2) 2_666 2_676
Si3 O8 Eu2 O6 111.2(6) . 2_666
Eu1 O8 Eu2 O6 -75.7(3) 2_666 2_666
Si3 O8 Eu2 O1 -107(3) . 1_566
Eu1 O8 Eu2 O1 66(3) 2_666 1_566
Si3 O8 Eu2 Na1 -20.5(6) . 2_676
Eu1 O8 Eu2 Na1 152.6(2) 2_666 2_676
Si3 O8 Eu2 Si2 94.1(6) . 2_666
Eu1 O8 Eu2 Si2 -92.8(2) 2_666 2_666
Si3 O8 Eu2 Eu1 -173.2(8) . 2_666
Si3 O8 Eu2 Si2 -150.6(5) . 1_566
Eu1 O8 Eu2 Si2 22.5(3) 2_666 1_566
Si3 O8 Eu2 Si3 40.9(6) . 2_676
Eu1 O8 Eu2 Si3 -146.0(2) 2_666 2_676
Si3 O8 Eu2 Si1 -121.7(5) . 1_566
Eu1 O8 Eu2 Si1 51.4(5) 2_666 1_566
